data_9009315
loop_
_publ_author_name
'Nuber, B.'
'Schmetzer, K.'

_publ_section_title
;
 Structural refinement of tsilaisite (manganese tourmaline)
;
_journal_name_full 'Neues Jahrbuch fur Mineralogie, Monatshefte'
_journal_page_first 301
_journal_page_last 304
_journal_volume 1984
_journal_year 1984
_chemical_compound_source Zambia
_chemical_formula_sum 'Al7.53 B3 Ca0.04 H4 Li0.42 Mn0.93 Na0.85 O31 Si6'
_chemical_name_mineral Elbaite
_space_group_IT_number 160
_symmetry_space_group_name_Hall 'R 3 -2"'
_symmetry_space_group_name_H-M 'R 3 m :H'
_cell_angle_alpha 90
_cell_angle_beta 90
_cell_angle_gamma 120
_cell_formula_units_Z 3
_cell_length_a 15.916
_cell_length_b 15.916
_cell_length_c 7.130
_cell_volume 1564.185
_database_code_amcsd 0014789
_exptl_crystal_density_diffrn 3.119
_cod_original_sg_symbol_H-M 'R 3 m'
_cod_original_formula_sum 'Na.85 Ca.04 Al7.53 Li.42 Mn.93 Si6 B3 (O31 H4)'
_cod_database_code 9009315

loop_
_space_group_symop_operation_xyz
x,y,z
2/3+x,1/3+y,1/3+z
1/3+x,2/3+y,2/3+z
x,x-y,z
2/3+x,1/3+x-y,1/3+z
1/3+x,2/3+x-y,2/3+z
-y,-x,z
2/3-y,1/3-x,1/3+z
1/3-y,2/3-x,2/3+z
-x+y,y,z
2/3-x+y,1/3+y,1/3+z
1/3-x+y,2/3+y,2/3+z
-y,x-y,z
2/3-y,1/3+x-y,1/3+z
1/3-y,2/3+x-y,2/3+z
-x+y,-x,z
2/3-x+y,1/3-x,1/3+z
1/3-x+y,2/3-x,2/3+z

loop_
_atom_site_label
_atom_site_fract_x
_atom_site_fract_y
_atom_site_fract_z
_atom_site_occupancy
_atom_site_U_iso_or_equiv
_atom_site_type_symbol
_atom_site_attached_hydrogens
NaX 0.00000 0.00000 0.85480 0.85000 0.02270 Na 0
CaX 0.00000 0.00000 0.85480 0.04000 0.02270 Ca 0
AlY 0.06170 -0.06170 0.46060 0.51000 0.00810 Al 0
LiY 0.06170 -0.06170 0.46060 0.14000 0.00810 Li 0
MnY 0.06170 -0.06170 0.46060 0.31000 0.00810 Mn 0
AlZ 0.26100 0.29780 0.47460 1.00000 0.00590 Al 0
Si 0.19000 0.19190 0.08630 1.00000 0.00490 Si 0
B -0.10960 0.10960 0.63230 1.00000 0.00650 B 0
O-H1 0.00000 0.00000 0.30340 1.00000 0.05050 O 1
O2 -0.06110 0.06110 0.60380 1.00000 0.02060 O 0
O-H3 0.13430 -0.13430 0.57700 1.00000 0.01130 O 1
O4 -0.09330 0.09330 0.01570 1.00000 0.00890 O 0
O5 0.09330 -0.09330 -0.00660 1.00000 0.00910 O 0
O6 0.18720 0.19720 0.31080 1.00000 0.00810 O 0
O7 0.28590 0.28570 0.00580 1.00000 0.00680 O 0
O8 0.27060 0.20960 0.64500 1.00000 0.00820 O 0

loop_
_cod_changelog_entry_id
_cod_changelog_entry_author
_cod_changelog_entry_date
_cod_changelog_entry_text
1
;cod-tools version 3.8.0
Id: cif_guess_AMCSD_atom_types 9574 2023-05-10 09:00:05Z saulius
;
2023-05-10T18:51:34+03:00
;Derived atom types and hydrogen counts
from atom names that follow the AMCSD naming convention
(Wat == water, O-H == hydroxyl).
;

loop_
_cod_related_entry_id
_cod_related_entry_database
_cod_related_entry_code
1 AMCSD 0014789
